data_4122816
loop_
_publ_author_name
'Saijo, Hiroki'
'Ohashi, Masato'
'Ogoshi, Sensuke'

_publ_section_title
;
 Fluoroalkylcopper(I) complexes generated by the carbocupration of
 tetrafluoroethylene: construction of a tetrafluoroethylene-bridging
 structure.
;
_journal_issue 43
_journal_name_full 'Journal of the American Chemical Society'
_journal_page_first 15158
_journal_page_last 15161
_journal_paper_doi 10.1021/ja5093776
_journal_volume 136
_journal_year 2014
_chemical_formula_moiety 'C20 H12 Cu F5 N2'
_chemical_formula_sum 'C20 H12 Cu F5 N2'
_chemical_formula_weight 438.87
_space_group_IT_number 14
_symmetry_cell_setting monoclinic
_symmetry_Int_Tables_number 14
_symmetry_space_group_name_Hall '-P 2ybc'
_symmetry_space_group_name_H-M 'P 1 21/c 1'
_atom_sites_solution_hydrogens geom
_atom_sites_solution_primary direct
_atom_sites_solution_secondary difmap
_cell_angle_alpha 90.0000
_cell_angle_beta 92.4420(7)
_cell_angle_gamma 90.0000
_cell_formula_units_Z 4
_cell_length_a 6.97471(13)
_cell_length_b 15.5811(3)
_cell_length_c 15.7189(3)
_cell_measurement_reflns_used 22809
_cell_measurement_temperature 123
_cell_measurement_theta_max 68.19
_cell_measurement_theta_min 4.00
_cell_volume 1706.68(6)
_computing_cell_refinement 'RAPID AUTO'
_computing_data_collection 'RAPID AUTO (Rigaku, ????)'
_computing_data_reduction 'RAPID AUTO'
_computing_molecular_graphics 'CrystalStructure 4.0'
_computing_publication_material 'CrystalStructure 4.0 (Rigaku, 2010)'
_computing_structure_refinement 'SHELXL97 (Sheldrick, 2008)'
_computing_structure_solution 'SIR92 (Altomare, et al., 1994)'
_diffrn_ambient_temperature 123
_diffrn_detector_area_resol_mean 10.000
_diffrn_measured_fraction_theta_full 0.998
_diffrn_measured_fraction_theta_max 0.998
_diffrn_measurement_device_type 'Rigaku R-AXIS RAPID'
_diffrn_measurement_method \w
_diffrn_radiation_type 'Cu K\a'
_diffrn_radiation_wavelength 1.54187
_diffrn_reflns_av_R_equivalents 0.0438
_diffrn_reflns_limit_h_max 8
_diffrn_reflns_limit_h_min -8
_diffrn_reflns_limit_k_max 18
_diffrn_reflns_limit_k_min -18
_diffrn_reflns_limit_l_max 18
_diffrn_reflns_limit_l_min -18
_diffrn_reflns_number 28536
_diffrn_reflns_theta_full 68.24
_diffrn_reflns_theta_max 68.24
_diffrn_standards_number 0
_exptl_absorpt_coefficient_mu 2.370
_exptl_absorpt_correction_T_max 0.888
_exptl_absorpt_correction_T_min 0.720
_exptl_absorpt_correction_type multi-scan
_exptl_absorpt_process_details 'ABSCOR (Rigaku, 1995)'
_exptl_crystal_colour brown
_exptl_crystal_density_diffrn 1.708
_exptl_crystal_density_method 'not measured'
_exptl_crystal_description platelet
_exptl_crystal_F_000 880.00
_exptl_crystal_size_max 0.146
_exptl_crystal_size_mid 0.072
_exptl_crystal_size_min 0.050
_refine_diff_density_max 0.310
_refine_diff_density_min -0.470
_refine_ls_extinction_method none
_refine_ls_goodness_of_fit_ref 1.126
_refine_ls_hydrogen_treatment constr
_refine_ls_number_parameters 253
_refine_ls_number_reflns 3124
_refine_ls_number_restraints 0
_refine_ls_R_factor_gt 0.0355
_refine_ls_shift/su_max 0.000
_refine_ls_structure_factor_coef Fsqd
_refine_ls_weighting_details 'w = 1/[\s^2^(Fo^2^)+(0.0330P)^2^+1.5914P] where P=(Fo^2^+2Fc^2^)/3'
_refine_ls_weighting_scheme calc
_refine_ls_wR_factor_ref 0.0928
_reflns_number_gt 2501
_reflns_number_total 3124
_reflns_threshold_expression F^2^>2.0\s(F^2^)
_cod_data_source_file ja5093776_si_001.cif
_cod_data_source_block 131213
_cod_depositor_comments 'Adding full bibliography for 4122816.cif.'
_cod_database_code 4122816

loop_
_symmetry_equiv_pos_site_id
_symmetry_equiv_pos_as_xyz
1 +X,+Y,+Z
2 -X,1/2+Y,1/2-Z
3 -X,-Y,-Z
4 +X,1/2-Y,1/2+Z

loop_
_atom_site_label
_atom_site_type_symbol
_atom_site_fract_x
_atom_site_fract_y
_atom_site_fract_z
_atom_site_U_iso_or_equiv
_atom_site_adp_type
_atom_site_occupancy
_atom_site_symmetry_multiplicity
_atom_site_calc_flag
_atom_site_refinement_flags
Cu1 Cu 0.70705(6) 0.15205(2) 0.41922(3) 0.03309(14) Uani 1.0 4 d .
F1 F 0.7708(3) 0.26205(11) 0.28400(10) 0.0465(5) Uani 1.0 4 d .
F2 F 0.4723(3) 0.26651(10) 0.32359(9) 0.0383(4) Uani 1.0 4 d .
F3 F 0.6838(3) 0.41081(10) 0.34728(10) 0.0424(4) Uani 1.0 4 d .
F4 F 0.8905(3) 0.34353(10) 0.43110(11) 0.0419(4) Uani 1.0 4 d .
F5 F 0.2115(3) 0.39178(12) 0.67284(11) 0.0542(5) Uani 1.0 4 d .
N1 N 0.8037(3) 0.04356(15) 0.34740(13) 0.0311(5) Uani 1.0 4 d .
N2 N 0.7144(3) 0.06425(13) 0.51046(13) 0.0276(5) Uani 1.0 4 d .
C1 C 0.6616(4) 0.25781(18) 0.35858(17) 0.0341(7) Uani 1.0 4 d .
C2 C 0.7001(4) 0.34282(17) 0.40333(17) 0.0320(6) Uani 1.0 4 d .
C3 C 0.5740(4) 0.35903(16) 0.47721(16) 0.0287(6) Uani 1.0 4 d .
C4 C 0.4028(4) 0.40196(17) 0.46372(18) 0.0343(7) Uani 1.0 4 d .
C5 C 0.2796(5) 0.41404(18) 0.52973(18) 0.0384(7) Uani 1.0 4 d .
C6 C 0.3345(5) 0.38230(18) 0.60809(17) 0.0371(7) Uani 1.0 4 d .
C7 C 0.5039(5) 0.33939(19) 0.62465(18) 0.0405(7) Uani 1.0 4 d .
C8 C 0.6242(5) 0.32804(17) 0.55765(17) 0.0353(7) Uani 1.0 4 d .
C9 C 0.6715(4) 0.07485(19) 0.59189(16) 0.0339(7) Uani 1.0 4 d .
C10 C 0.6722(4) 0.0072(2) 0.65018(18) 0.0415(8) Uani 1.0 4 d .
C11 C 0.7179(4) -0.0737(2) 0.62461(19) 0.0427(8) Uani 1.0 4 d .
C12 C 0.7664(4) -0.08735(18) 0.54014(19) 0.0361(7) Uani 1.0 4 d .
C13 C 0.8176(5) -0.17027(19) 0.5066(3) 0.0498(9) Uani 1.0 4 d .
C14 C 0.8590(5) -0.1800(2) 0.4244(3) 0.0509(9) Uani 1.0 4 d .
C15 C 0.8554(4) -0.10941(18) 0.3671(2) 0.0397(7) Uani 1.0 4 d .
C16 C 0.8978(5) -0.1150(3) 0.2796(3) 0.0525(10) Uani 1.0 4 d .
C17 C 0.8954(5) -0.0435(3) 0.2310(2) 0.0505(9) Uani 1.0 4 d .
C18 C 0.8472(4) 0.0349(3) 0.26636(17) 0.0406(7) Uani 1.0 4 d .
C19 C 0.8087(4) -0.02726(17) 0.39729(17) 0.0294(6) Uani 1.0 4 d .
C20 C 0.7626(4) -0.01611(16) 0.48555(16) 0.0274(6) Uani 1.0 4 d .
H4 H 0.3686 0.4235 0.4086 0.0412 Uiso 1.0 4 calc R
H5 H 0.1610 0.4434 0.5208 0.0461 Uiso 1.0 4 calc R
H7 H 0.5374 0.3183 0.6800 0.0486 Uiso 1.0 4 calc R
H8 H 0.7425 0.2986 0.5670 0.0424 Uiso 1.0 4 calc R
H9 H 0.6392 0.1307 0.6109 0.0407 Uiso 1.0 4 calc R
H10 H 0.6409 0.0175 0.7075 0.0497 Uiso 1.0 4 calc R
H11 H 0.7169 -0.1202 0.6637 0.0512 Uiso 1.0 4 calc R
H13 H 0.8219 -0.2188 0.5433 0.0597 Uiso 1.0 4 calc R
H14 H 0.8915 -0.2353 0.4041 0.0611 Uiso 1.0 4 calc R
H16 H 0.9277 -0.1690 0.2553 0.0630 Uiso 1.0 4 calc R
H17 H 0.9265 -0.0468 0.1729 0.0606 Uiso 1.0 4 calc R
H18 H 0.8453 0.0844 0.2311 0.0487 Uiso 1.0 4 calc R

loop_
_atom_site_aniso_label
_atom_site_aniso_U_11
_atom_site_aniso_U_22
_atom_site_aniso_U_33
_atom_site_aniso_U_12
_atom_site_aniso_U_13
_atom_site_aniso_U_23
Cu1 0.0322(3) 0.0284(3) 0.0389(3) -0.00092(16) 0.00528(17) 0.00280(17)
F1 0.0592(12) 0.0430(10) 0.0389(10) -0.0105(9) 0.0213(8) -0.0029(8)
F2 0.0431(10) 0.0374(9) 0.0339(9) -0.0035(8) -0.0046(7) -0.0003(7)
F3 0.0600(12) 0.0307(9) 0.0372(9) -0.0042(8) 0.0095(8) 0.0090(7)
F4 0.0320(9) 0.0437(10) 0.0502(10) -0.0089(7) 0.0029(8) -0.0006(8)
F5 0.0631(13) 0.0560(12) 0.0449(11) -0.0039(10) 0.0198(9) -0.0112(9)
N1 0.0221(12) 0.0463(14) 0.0247(11) 0.0011(10) -0.0013(9) -0.0022(10)
N2 0.0230(11) 0.0316(12) 0.0284(11) -0.0041(9) 0.0026(9) -0.0038(9)
C1 0.0363(16) 0.0361(15) 0.0306(14) -0.0024(12) 0.0081(12) 0.0004(12)
C2 0.0346(16) 0.0297(14) 0.0319(15) -0.0033(12) 0.0027(12) 0.0068(11)
C3 0.0317(15) 0.0262(13) 0.0280(13) -0.0043(11) -0.0026(11) -0.0003(11)
C4 0.0382(17) 0.0323(15) 0.0318(15) -0.0005(12) -0.0059(12) 0.0007(12)
C5 0.0381(17) 0.0336(15) 0.0434(17) 0.0022(13) -0.0013(13) -0.0054(13)
C6 0.0459(18) 0.0347(15) 0.0312(15) -0.0073(13) 0.0086(13) -0.0087(12)
C7 0.052(2) 0.0426(17) 0.0265(15) -0.0043(15) -0.0024(13) 0.0014(12)
C8 0.0362(16) 0.0345(15) 0.0346(15) 0.0008(12) -0.0055(13) 0.0024(12)
C9 0.0284(15) 0.0439(16) 0.0295(14) -0.0070(12) 0.0023(12) -0.0086(12)
C10 0.0288(16) 0.068(3) 0.0272(15) -0.0135(15) 0.0011(12) 0.0062(14)
C11 0.0303(16) 0.0553(19) 0.0419(17) -0.0124(14) -0.0047(13) 0.0189(15)
C12 0.0223(14) 0.0369(15) 0.0485(17) -0.0078(12) -0.0036(12) 0.0077(13)
C13 0.0308(17) 0.0304(16) 0.088(3) -0.0057(13) -0.0020(17) 0.0114(16)
C14 0.0322(18) 0.0311(16) 0.090(3) -0.0037(13) 0.0037(17) -0.0153(17)
C15 0.0219(15) 0.0372(16) 0.060(2) -0.0021(12) -0.0023(13) -0.0173(15)
C16 0.0285(17) 0.062(3) 0.067(3) 0.0007(15) 0.0019(15) -0.0402(19)
C17 0.0311(17) 0.082(3) 0.0378(17) 0.0018(17) -0.0020(14) -0.0245(18)
C18 0.0273(15) 0.067(2) 0.0275(15) 0.0049(14) 0.0005(12) -0.0052(14)
C19 0.0186(13) 0.0346(14) 0.0349(15) -0.0020(11) -0.0013(11) -0.0059(12)
C20 0.0185(13) 0.0298(14) 0.0337(14) -0.0053(10) -0.0013(11) 0.0014(11)

loop_
_atom_type_symbol
_atom_type_description
_atom_type_scat_dispersion_real
_atom_type_scat_dispersion_imag
_atom_type_scat_source
C C 0.018 0.009
;
International Tables for Crystallography
(1992, Vol. C, Tables 4.2.6.8 and 6.1.1.4)
;
H H 0.000 0.000
;
International Tables for Crystallography
(1992, Vol. C, Table 6.1.1.4)
;
Cu Cu -1.965 0.589
;
International Tables for Crystallography
(1992, Vol. C, Tables 4.2.6.8 and 6.1.1.4)
;
F F 0.073 0.053
;
International Tables for Crystallography
(1992, Vol. C, Tables 4.2.6.8 and 6.1.1.4)
;
N N 0.031 0.018
;
International Tables for Crystallography
(1992, Vol. C, Tables 4.2.6.8 and 6.1.1.4)
;

loop_
_geom_angle_atom_site_label_1
_geom_angle_atom_site_label_2
_geom_angle_atom_site_label_3
_geom_angle
_geom_angle_publ_flag
N1 Cu1 N2 80.72(9) yes
N1 Cu1 C1 117.43(11) yes
N2 Cu1 C1 161.65(11) yes
Cu1 N1 C18 132.1(2) yes
Cu1 N1 C19 109.67(17) yes
C18 N1 C19 118.1(3) yes
Cu1 N2 C9 127.43(19) yes
Cu1 N2 C20 115.27(17) yes
C9 N2 C20 117.3(3) yes
Cu1 C1 F1 111.39(18) yes
Cu1 C1 F2 113.95(18) yes
Cu1 C1 C2 119.72(19) yes
F1 C1 F2 101.42(19) yes
F1 C1 C2 104.5(3) yes
F2 C1 C2 103.9(2) yes
F3 C2 F4 104.4(2) yes
F3 C2 C1 111.5(3) yes
F3 C2 C3 109.2(3) yes
F4 C2 C1 107.6(3) yes
F4 C2 C3 109.9(2) yes
C1 C2 C3 113.9(3) yes
C2 C3 C4 119.6(3) yes
C2 C3 C8 120.8(3) yes
C4 C3 C8 119.6(3) yes
C3 C4 C5 120.7(3) yes
C4 C5 C6 117.8(3) yes
F5 C6 C5 118.1(3) yes
F5 C6 C7 118.3(3) yes
C5 C6 C7 123.6(3) yes
C6 C7 C8 117.5(3) yes
C3 C8 C7 120.8(3) yes
N2 C9 C10 122.7(3) yes
C9 C10 C11 119.9(3) yes
C10 C11 C12 119.2(3) yes
C11 C12 C13 123.7(3) yes
C11 C12 C20 117.4(3) yes
C13 C12 C20 118.9(3) yes
C12 C13 C14 121.2(3) yes
C13 C14 C15 121.5(3) yes
C14 C15 C16 124.5(3) yes
C14 C15 C19 119.2(3) yes
C16 C15 C19 116.3(3) yes
C15 C16 C17 119.9(4) yes
C16 C17 C18 119.8(3) yes
N1 C18 C17 122.8(3) yes
N1 C19 C15 123.1(3) yes
N1 C19 C20 117.1(3) yes
C15 C19 C20 119.7(3) yes
N2 C20 C12 123.5(3) yes
N2 C20 C19 117.0(3) yes
C12 C20 C19 119.5(3) yes
C3 C4 H4 119.631 no
C5 C4 H4 119.623 no
C4 C5 H5 121.121 no
C6 C5 H5 121.116 no
C6 C7 H7 121.234 no
C8 C7 H7 121.237 no
C3 C8 H8 119.595 no
C7 C8 H8 119.601 no
N2 C9 H9 118.655 no
C10 C9 H9 118.652 no
C9 C10 H10 120.057 no
C11 C10 H10 120.066 no
C10 C11 H11 120.391 no
C12 C11 H11 120.367 no
C12 C13 H13 119.420 no
C14 C13 H13 119.413 no
C13 C14 H14 119.237 no
C15 C14 H14 119.221 no
C15 C16 H16 120.066 no
C17 C16 H16 120.068 no
C16 C17 H17 120.090 no
C18 C17 H17 120.104 no
N1 C18 H18 118.603 no
C17 C18 H18 118.607 no

loop_
_geom_bond_atom_site_label_1
_geom_bond_atom_site_label_2
_geom_bond_distance
_geom_bond_publ_flag
Cu1 N1 2.157(3) yes
Cu1 N2 1.981(2) yes
Cu1 C1 1.923(3) yes
F1 C1 1.426(4) yes
F2 C1 1.415(4) yes
F3 C2 1.379(3) yes
F4 C2 1.380(4) yes
F5 C6 1.367(4) yes
N1 C18 1.329(4) yes
N1 C19 1.353(4) yes
N2 C9 1.337(4) yes
N2 C20 1.358(4) yes
C1 C2 1.518(4) yes
C2 C3 1.508(4) yes
C3 C4 1.377(4) yes
C3 C8 1.384(4) yes
C4 C5 1.388(5) yes
C5 C6 1.367(4) yes
C6 C7 1.373(5) yes
C7 C8 1.386(5) yes
C9 C10 1.396(5) yes
C10 C11 1.365(5) yes
C11 C12 1.400(5) yes
C12 C13 1.446(5) yes
C12 C20 1.403(4) yes
C13 C14 1.345(6) yes
C14 C15 1.421(5) yes
C15 C16 1.422(5) yes
C15 C19 1.408(4) yes
C16 C17 1.350(6) yes
C17 C18 1.389(5) yes
C19 C20 1.448(4) yes
C4 H4 0.950 no
C5 H5 0.950 no
C7 H7 0.950 no
C8 H8 0.950 no
C9 H9 0.950 no
C10 H10 0.950 no
C11 H11 0.950 no
C13 H13 0.950 no
C14 H14 0.950 no
C16 H16 0.950 no
C17 H17 0.950 no
C18 H18 0.950 no

loop_
_geom_contact_atom_site_label_1
_geom_contact_atom_site_label_2
_geom_contact_distance
_geom_contact_publ_flag
_geom_contact_site_symmetry_2
Cu1 F4 3.2486(16) no .
Cu1 C3 3.488(3) no .
Cu1 C8 3.563(3) no .
F1 F3 2.604(3) no .
F1 F4 2.737(3) no .
F1 N1 3.552(3) no .
F1 C18 3.592(4) no .
F2 F3 2.706(3) no .
F2 F4 3.519(3) no .
F2 C3 2.875(3) no .
F2 C4 3.104(4) no .
F3 C4 2.741(4) no .
F3 C8 3.590(4) no .
F4 C4 3.579(4) no .
F4 C8 2.789(4) no .
N1 C16 2.781(5) no .
N2 C11 2.799(4) no .
C1 C4 3.360(4) no .
C1 C8 3.336(4) no .
C3 C6 2.729(4) no .
C4 C7 2.774(4) no .
C5 C8 2.770(4) no .
C9 C12 2.745(4) no .
C10 C20 2.714(4) no .
C12 C15 2.837(5) no .
C13 C19 2.813(5) no .
C14 C20 2.820(4) no .
C15 C18 2.749(5) no .
C17 C19 2.720(5) no .
Cu1 C11 3.252(3) no 3_656
Cu1 C12 3.537(3) no 3_656
Cu1 C13 3.479(3) no 3_756
F1 C7 3.441(4) no 4_554
F1 C16 3.195(4) no 2_755
F2 C7 3.551(4) no 4_554
F2 C11 3.397(4) no 3_656
F2 C16 3.513(4) no 2_655
F3 F5 3.180(3) no 3_666
F3 C5 3.348(4) no 3_666
F3 C6 3.303(4) no 3_666
F3 C10 3.349(4) no 4_554
F3 C17 3.308(4) no 2_755
F4 C5 3.258(4) no 1_655
F4 C13 3.496(4) no 3_756
F4 C17 3.485(4) no 2_755
F5 F3 3.180(3) no 3_666
F5 C10 3.382(4) no 2_656
F5 C11 3.246(4) no 2_656
F5 C17 3.385(4) no 4_455
F5 C18 3.200(4) no 4_455
N1 C10 3.414(4) no 3_656
N1 C11 3.379(4) no 3_756
N1 C12 3.482(4) no 3_756
N2 C12 3.432(4) no 3_656
N2 C14 3.591(4) no 3_756
N2 C15 3.565(4) no 3_756
N2 C20 3.414(4) no 3_656
C4 C4 3.513(4) no 3_666
C5 F3 3.348(4) no 3_666
C5 F4 3.258(4) no 1_455
C6 F3 3.303(4) no 3_666
C6 C14 3.459(5) no 3_656
C7 F1 3.441(4) no 4_555
C7 F2 3.551(4) no 4_555
C9 C15 3.378(4) no 3_756
C9 C19 3.442(4) no 3_656
C9 C20 3.342(4) no 3_656
C10 F3 3.349(4) no 4_555
C10 F5 3.382(4) no 2_646
C10 N1 3.414(4) no 3_656
C10 C16 3.572(5) no 3_756
C10 C17 3.525(4) no 3_756
C10 C19 3.419(4) no 3_656
C11 Cu1 3.252(3) no 3_656
C11 F2 3.397(4) no 3_656
C11 F5 3.246(4) no 2_646
C11 N1 3.379(4) no 3_756
C11 C18 3.472(4) no 3_756
C12 Cu1 3.537(3) no 3_656
C12 N1 3.482(4) no 3_756
C12 N2 3.432(4) no 3_656
C12 C19 3.562(4) no 3_756
C13 Cu1 3.479(3) no 3_756
C13 F4 3.496(4) no 3_756
C14 N2 3.591(4) no 3_756
C14 C6 3.459(5) no 3_656
C15 N2 3.565(4) no 3_756
C15 C9 3.378(4) no 3_756
C16 F1 3.195(4) no 2_745
C16 F2 3.513(4) no 2_645
C16 C10 3.572(5) no 3_756
C17 F3 3.308(4) no 2_745
C17 F4 3.485(4) no 2_745
C17 F5 3.385(4) no 4_654
C17 C10 3.525(4) no 3_756
C18 F5 3.200(4) no 4_654
C18 C11 3.472(4) no 3_756
C19 C9 3.442(4) no 3_656
C19 C10 3.419(4) no 3_656
C19 C12 3.562(4) no 3_756
C19 C20 3.510(4) no 3_756
C20 N2 3.414(4) no 3_656
C20 C9 3.342(4) no 3_656
C20 C19 3.510(4) no 3_756
C20 C20 3.361(4) no 3_756
Cu1 H8 3.2597 no .
Cu1 H9 3.0874 no .
Cu1 H18 3.3206 no .
F1 H18 2.9421 no .
F2 H4 2.8945 no .
F3 H4 2.4454 no .
F4 H8 2.5115 no .
F5 H5 2.5326 no .
F5 H7 2.5435 no .
N1 H17 3.2317 no .
N2 H10 3.2443 no .
C1 H4 3.4059 no .
C1 H8 3.3616 no .
C2 H4 2.6364 no .
C2 H8 2.6678 no .
C3 H5 3.2652 no .
C3 H7 3.2709 no .
C4 H8 3.2427 no .
C5 H7 3.2677 no .
C6 H4 3.2194 no .
C6 H8 3.2205 no .
C7 H5 3.2678 no .
C7 H9 3.3954 no .
C8 H4 3.2439 no .
C8 H9 3.1872 no .
C9 H8 3.5457 no .
C9 H11 3.2525 no .
C11 H9 3.2372 no .
C11 H13 2.7108 no .
C12 H10 3.2485 no .
C12 H14 3.2876 no .
C13 H11 2.7102 no .
C14 H16 2.7258 no .
C15 H13 3.2681 no .
C15 H17 3.2634 no .
C16 H14 2.7121 no .
C16 H18 3.2171 no .
C18 H16 3.2318 no .
C19 H14 3.2938 no .
C19 H16 3.2716 no .
C19 H18 3.1584 no .
C20 H9 3.1619 no .
C20 H11 3.2628 no .
C20 H13 3.3063 no .
H4 H5 2.3487 no .
H7 H8 2.3475 no .
H7 H9 3.2082 no .
H8 H9 2.8079 no .
H9 H10 2.3279 no .
H10 H11 2.3214 no .
H11 H13 2.5679 no .
H13 H14 2.2754 no .
H14 H16 2.5796 no .
H16 H17 2.3027 no .
H17 H18 2.3207 no .
Cu1 H11 3.2186 no 3_656
Cu1 H13 3.4720 no 3_756
F1 H7 2.5811 no 4_554
F1 H8 3.5367 no 4_554
F1 H9 3.2908 no 4_554
F1 H16 2.4637 no 2_755
F2 H7 2.6707 no 4_554
F2 H11 2.6460 no 3_656
F2 H13 3.0842 no 3_656
F2 H16 3.1682 no 2_655
F3 H5 3.2318 no 3_666
F3 H10 2.4714 no 4_554
F3 H16 3.4441 no 2_755
F3 H17 2.8280 no 2_755
F4 H4 3.5917 no 1_655
F4 H5 2.7821 no 1_655
F4 H5 3.4275 no 3_666
F4 H13 2.8098 no 3_756
F4 H14 3.3952 no 3_756
F4 H16 3.2476 no 2_755
F4 H17 2.7195 no 2_755
F5 H10 2.8751 no 2_656
F5 H11 2.6038 no 2_656
F5 H14 2.8015 no 3_656
F5 H17 3.1281 no 4_455
F5 H18 2.7747 no 4_455
N1 H10 3.3226 no 3_656
N1 H11 3.5613 no 3_756
C1 H7 3.1351 no 4_554
C1 H11 3.4077 no 3_656
C2 H17 3.3820 no 2_755
C3 H5 3.5899 no 3_666
C3 H13 3.5261 no 3_656
C4 H13 3.2563 no 3_656
C4 H17 3.1784 no 2_655
C5 H13 3.3178 no 3_656
C5 H14 3.2196 no 3_656
C5 H17 3.4912 no 2_655
C6 H10 3.5809 no 2_656
C6 H14 2.7823 no 3_656
C7 H14 3.2146 no 3_656
C7 H18 3.0885 no 4_555
C8 H18 3.3635 no 4_555
C14 H8 3.3357 no 3_756
C14 H9 3.5787 no 3_656
C15 H9 3.4973 no 3_656
C15 H9 3.5430 no 3_756
C16 H4 3.4778 no 2_645
C16 H10 3.5565 no 3_756
C17 H4 2.8509 no 2_645
C17 H10 3.3604 no 3_756
C18 H4 3.5342 no 2_645
C18 H7 3.3905 no 4_554
C18 H10 3.5418 no 3_656
C18 H11 3.4544 no 3_756
C19 H9 3.5125 no 3_656
C19 H10 3.4830 no 3_656
H4 F4 3.5917 no 1_455
H4 C16 3.4778 no 2_655
H4 C17 2.8509 no 2_655
H4 C18 3.5342 no 2_655
H4 H13 3.5506 no 3_656
H4 H16 3.5405 no 2_655
H4 H17 2.4223 no 2_655
H5 F3 3.2318 no 3_666
H5 F4 2.7821 no 1_455
H5 F4 3.4275 no 3_666
H5 C3 3.5899 no 3_666
H5 H5 2.9084 no 3_566
H5 H14 3.4752 no 3_656
H5 H17 3.0820 no 2_655
H5 H17 3.3646 no 4_455
H7 F1 2.5811 no 4_555
H7 F2 2.6707 no 4_555
H7 C1 3.1351 no 4_555
H7 C18 3.3905 no 4_555
H7 H11 3.2367 no 2_656
H7 H14 3.4686 no 3_656
H7 H18 2.7217 no 4_555
H8 F1 3.5367 no 4_555
H8 C14 3.3357 no 3_756
H8 H14 2.7559 no 3_756
H8 H18 3.2136 no 4_555
H9 F1 3.2908 no 4_555
H9 C14 3.5787 no 3_656
H9 C15 3.4973 no 3_656
H9 C15 3.5430 no 3_756
H9 C19 3.5125 no 3_656
H10 F3 2.4714 no 4_555
H10 F5 2.8751 no 2_646
H10 N1 3.3226 no 3_656
H10 C6 3.5809 no 2_646
H10 C16 3.5565 no 3_756
H10 C17 3.3604 no 3_756
H10 C18 3.5418 no 3_656
H10 C19 3.4830 no 3_656
H10 H17 3.5162 no 3_756
H11 Cu1 3.2186 no 3_656
H11 F2 2.6460 no 3_656
H11 F5 2.6038 no 2_646
H11 N1 3.5613 no 3_756
H11 C1 3.4077 no 3_656
H11 C18 3.4544 no 3_756
H11 H7 3.2367 no 2_646
H11 H18 3.4554 no 3_756
H13 Cu1 3.4720 no 3_756
H13 F2 3.0842 no 3_656
H13 F4 2.8098 no 3_756
H13 C3 3.5261 no 3_656
H13 C4 3.2563 no 3_656
H13 C5 3.3178 no 3_656
H13 H4 3.5506 no 3_656
H14 F4 3.3952 no 3_756
H14 F5 2.8015 no 3_656
H14 C5 3.2196 no 3_656
H14 C6 2.7823 no 3_656
H14 C7 3.2146 no 3_656
H14 H5 3.4752 no 3_656
H14 H7 3.4686 no 3_656
H14 H8 2.7559 no 3_756
H16 F1 2.4637 no 2_745
H16 F2 3.1682 no 2_645
H16 F3 3.4441 no 2_745
H16 F4 3.2476 no 2_745
H16 H4 3.5405 no 2_645
H17 F3 2.8280 no 2_745
H17 F4 2.7195 no 2_745
H17 F5 3.1281 no 4_654
H17 C2 3.3820 no 2_745
H17 C4 3.1784 no 2_645
H17 C5 3.4912 no 2_645
H17 H4 2.4223 no 2_645
H17 H5 3.0820 no 2_645
H17 H5 3.3646 no 4_654
H17 H10 3.5162 no 3_756
H18 F5 2.7747 no 4_654
H18 C7 3.0885 no 4_554
H18 C8 3.3635 no 4_554
H18 H7 2.7217 no 4_554
H18 H8 3.2136 no 4_554
H18 H11 3.4554 no 3_756

loop_
_geom_torsion_atom_site_label_1
_geom_torsion_atom_site_label_2
_geom_torsion_atom_site_label_3
_geom_torsion_atom_site_label_4
_geom_torsion
_geom_torsion_publ_flag
N1 Cu1 N2 C9 179.35(18) no
N1 Cu1 N2 C20 -3.07(13) no
N2 Cu1 N1 C18 -179.99(19) no
N2 Cu1 N1 C19 3.61(12) no
N1 Cu1 C1 F1 -24.6(2) no
N1 Cu1 C1 F2 89.44(18) no
N1 Cu1 C1 C2 -146.78(15) no
C1 Cu1 N1 C18 2.9(3) no
C1 Cu1 N1 C19 -173.50(13) no
Cu1 N1 C18 C17 -175.53(15) no
Cu1 N1 C19 C15 176.20(16) no
Cu1 N1 C19 C20 -3.6(3) no
C18 N1 C19 C15 -0.8(4) no
C18 N1 C19 C20 179.4(2) no
C19 N1 C18 C17 0.6(4) no
Cu1 N2 C9 C10 176.65(15) no
Cu1 N2 C20 C12 -176.86(15) no
Cu1 N2 C20 C19 2.1(3) no
C9 N2 C20 C12 1.0(4) no
C9 N2 C20 C19 179.92(19) no
C20 N2 C9 C10 -0.9(4) no
Cu1 C1 C2 F3 172.10(16) no
Cu1 C1 C2 F4 58.3(3) no
Cu1 C1 C2 C3 -63.8(3) no
F1 C1 C2 F3 46.6(3) no
F1 C1 C2 F4 -67.3(3) no
F1 C1 C2 C3 170.63(18) no
F2 C1 C2 F3 -59.4(3) no
F2 C1 C2 F4 -173.24(18) no
F2 C1 C2 C3 64.7(3) no
F3 C2 C3 C4 34.1(3) no
F3 C2 C3 C8 -148.8(2) no
F4 C2 C3 C4 148.0(2) no
F4 C2 C3 C8 -34.9(3) no
C1 C2 C3 C4 -91.2(3) no
C1 C2 C3 C8 85.9(3) no
C2 C3 C4 C5 176.8(2) no
C2 C3 C8 C7 -176.9(2) no
C4 C3 C8 C7 0.3(4) no
C8 C3 C4 C5 -0.4(4) no
C3 C4 C5 C6 0.3(4) no
C4 C5 C6 F5 -178.2(3) no
C4 C5 C6 C7 -0.0(5) no
F5 C6 C7 C8 178.0(3) no
C5 C6 C7 C8 -0.1(5) no
C6 C7 C8 C3 -0.0(4) no
N2 C9 C10 C11 -0.1(4) no
C9 C10 C11 C12 0.9(4) no
C10 C11 C12 C13 179.8(3) no
C10 C11 C12 C20 -0.8(4) no
C11 C12 C13 C14 178.6(3) no
C11 C12 C20 N2 -0.1(4) no
C11 C12 C20 C19 -179.1(2) no
C13 C12 C20 N2 179.2(3) no
C13 C12 C20 C19 0.3(4) no
C20 C12 C13 C14 -0.7(4) no
C12 C13 C14 C15 0.3(5) no
C13 C14 C15 C16 179.9(3) no
C13 C14 C15 C19 0.5(5) no
C14 C15 C16 C17 -178.2(3) no
C14 C15 C19 N1 179.3(3) no
C14 C15 C19 C20 -0.9(4) no
C16 C15 C19 N1 -0.2(4) no
C16 C15 C19 C20 179.6(3) no
C19 C15 C16 C17 1.3(4) no
C15 C16 C17 C18 -1.5(5) no
C16 C17 C18 N1 0.5(5) no
N1 C19 C20 N2 1.3(4) no
N1 C19 C20 C12 -179.72(19) no
C15 C19 C20 N2 -178.5(2) no
C15 C19 C20 C12 0.5(4) no
